data_2222562
loop_
_publ_author_name
'Wang, Qiang'
'Yang, Lei'
'Xu, Zhouqing'
'Sun, Yanchun'

_publ_section_title
;
 10-Acetyl-10<i>H</i>-phenothiazine 5-oxide
;
_journal_coeditor_code BH2235
_journal_issue 8
_journal_name_full 'Acta Crystallographica Section E'
_journal_page_first o1978
_journal_paper_doi 10.1107/S1600536809028487
_journal_volume 65
_journal_year 2009
_chemical_formula_iupac 'C14 H11 N O2 S'
_chemical_formula_moiety 'C14 H11 N O2 S'
_chemical_formula_sum 'C14 H11 N O2 S'
_chemical_formula_weight 257.30
_chemical_melting_point 443
_chemical_name_systematic
;
10-Acetyl-10<i>H</i>-phenothiazine 5-oxide
;
_space_group_IT_number 14
_symmetry_cell_setting monoclinic
_symmetry_space_group_name_Hall '-P 2yn'
_symmetry_space_group_name_H-M 'P 1 21/n 1'
_atom_sites_solution_hydrogens geom
_atom_sites_solution_primary direct
_atom_sites_solution_secondary difmap
_audit_creation_method SHELXL-97
_cell_angle_alpha 90.00
_cell_angle_beta 100.9630(10)
_cell_angle_gamma 90.00
_cell_formula_units_Z 4
_cell_length_a 8.12440(10)
_cell_length_b 14.1787(2)
_cell_length_c 10.75760(10)
_cell_measurement_reflns_used 4917
_cell_measurement_temperature 296(2)
_cell_measurement_theta_max 27.70
_cell_measurement_theta_min 2.40
_cell_volume 1216.59(3)
_computing_cell_refinement 'SAINT (Bruker, 2003)'
_computing_data_collection 'APEX2 (Bruker, 2003)'
_computing_data_reduction 'SAINT (Bruker, 2003)'
_computing_molecular_graphics 'SHELXTL (Sheldrick, 2008)'
_computing_publication_material 'SHELXTL (Sheldrick, 2008)'
_computing_structure_refinement 'SHELXL97 (Sheldrick, 2008)'
_computing_structure_solution 'SHELXS97 (Sheldrick, 2008)'
_diffrn_ambient_temperature 296(2)
_diffrn_measured_fraction_theta_full 0.999
_diffrn_measured_fraction_theta_max 0.999
_diffrn_measurement_device_type 'Bruker APEXII CCD area-detector'
_diffrn_measurement_method '\f and \w'
_diffrn_radiation_monochromator graphite
_diffrn_radiation_source 'fine-focus sealed tube'
_diffrn_radiation_type MoK\a
_diffrn_radiation_wavelength 0.71073
_diffrn_reflns_av_R_equivalents 0.0189
_diffrn_reflns_av_sigmaI/netI 0.0208
_diffrn_reflns_limit_h_max 10
_diffrn_reflns_limit_h_min -10
_diffrn_reflns_limit_k_max 18
_diffrn_reflns_limit_k_min -18
_diffrn_reflns_limit_l_max 14
_diffrn_reflns_limit_l_min -14
_diffrn_reflns_number 11538
_diffrn_reflns_theta_full 28.45
_diffrn_reflns_theta_max 28.45
_diffrn_reflns_theta_min 2.40
_exptl_absorpt_coefficient_mu 0.258
_exptl_absorpt_correction_T_max 0.9672
_exptl_absorpt_correction_T_min 0.9502
_exptl_absorpt_correction_type multi-scan
_exptl_absorpt_process_details '(SADABS; Sheldrick, 2003)'
_exptl_crystal_colour orange
_exptl_crystal_density_diffrn 1.405
_exptl_crystal_density_method 'not measured'
_exptl_crystal_description block
_exptl_crystal_F_000 536
_exptl_crystal_size_max 0.20
_exptl_crystal_size_mid 0.14
_exptl_crystal_size_min 0.13
_refine_diff_density_max 0.339
_refine_diff_density_min -0.237
_refine_ls_extinction_method none
_refine_ls_goodness_of_fit_ref 1.086
_refine_ls_hydrogen_treatment constr
_refine_ls_matrix_type full
_refine_ls_number_constraints 0
_refine_ls_number_parameters 174
_refine_ls_number_reflns 3067
_refine_ls_number_restraints 2
_refine_ls_restrained_S_all 1.090
_refine_ls_R_factor_all 0.0608
_refine_ls_R_factor_gt 0.0458
_refine_ls_shift/su_max 0.001
_refine_ls_shift/su_mean 0.000
_refine_ls_structure_factor_coef Fsqd
_refine_ls_weighting_details 'calc w=1/[\s^2^(Fo^2^)+(0.0506P)^2^+0.5122P] where P=(Fo^2^+2Fc^2^)/3'
_refine_ls_weighting_scheme calc
_refine_ls_wR_factor_gt 0.1193
_refine_ls_wR_factor_ref 0.1269
_reflns_number_gt 2404
_reflns_number_total 3067
_reflns_threshold_expression >2\s(I)
_cod_data_source_file bh2235.cif
_cod_data_source_block I
_cod_original_sg_symbol_H-M 'P 21/n'
_cod_database_code 2222562
_cod_database_fobs_code 2222562

loop_
_symmetry_equiv_pos_as_xyz
'x, y, z'
'-x+1/2, y+1/2, -z+1/2'
'-x, -y, -z'
'x-1/2, -y-1/2, z-1/2'

loop_
_atom_site_type_symbol
_atom_site_label
_atom_site_fract_x
_atom_site_fract_y
_atom_site_fract_z
_atom_site_U_iso_or_equiv
_atom_site_adp_type
_atom_site_calc_flag
_atom_site_refinement_flags
_atom_site_occupancy
_atom_site_disorder_assembly
_atom_site_disorder_group
C C1 0.2768(2) 1.03984(14) 0.34599(17) 0.0419(4) Uani d . 1 A .
C C2 0.4325(3) 1.08344(17) 0.3653(2) 0.0552(6) Uani d . 1 . .
H H2A 0.4440 1.1461 0.3911 0.066 Uiso calc R 1 . .
C C3 0.5687(3) 1.0329(2) 0.3456(2) 0.0679(7) Uani d . 1 . .
H H3A 0.6736 1.0614 0.3585 0.081 Uiso calc R 1 . .
C C4 0.5520(3) 0.9400(2) 0.3069(2) 0.0603(6) Uani d . 1 . .
H H4A 0.6461 0.9059 0.2960 0.072 Uiso calc R 1 . .
C C5 0.3958(2) 0.89724(16) 0.28427(19) 0.0482(5) Uani d . 1 . .
H H5A 0.3845 0.8353 0.2554 0.058 Uiso calc R 1 . .
C C6 0.2563(2) 0.94696(13) 0.30478(16) 0.0372(4) Uani d . 1 . .
C C7 -0.0305(2) 0.97033(13) 0.19798(17) 0.0383(4) Uani d . 1 . .
C C8 -0.0329(2) 1.06443(13) 0.23222(18) 0.0415(4) Uani d . 1 A .
C C9 -0.1414(3) 1.12817(16) 0.1596(2) 0.0552(5) Uani d . 1 . .
H H9A -0.1414 1.1914 0.1824 0.066 Uiso calc R 1 . .
C C10 -0.2486(3) 1.09580(18) 0.0533(2) 0.0600(6) Uani d . 1 . .
H H10A -0.3219 1.1375 0.0040 0.072 Uiso calc R 1 . .
C C11 -0.2480(3) 1.00256(18) 0.0197(2) 0.0580(6) Uani d . 1 . .
H H11A -0.3223 0.9815 -0.0515 0.070 Uiso calc R 1 . .
C C12 -0.1381(2) 0.93909(15) 0.09038(19) 0.0467(5) Uani d . 1 . .
H H12A -0.1369 0.8763 0.0657 0.056 Uiso calc R 1 . .
C C13 0.0405(3) 0.82363(14) 0.3156(2) 0.0479(5) Uani d . 1 . .
C C14 0.1638(3) 0.76880(16) 0.4099(2) 0.0602(6) Uani d . 1 . .
H H14A 0.1048 0.7321 0.4622 0.090 Uiso calc R 1 . .
H H14B 0.2386 0.8116 0.4619 0.090 Uiso calc R 1 . .
H H14C 0.2271 0.7276 0.3659 0.090 Uiso calc R 1 . .
N N1 0.09014(18) 0.90973(10) 0.27386(15) 0.0388(3) Uani d . 1 . .
O O2 -0.1007(2) 0.79521(12) 0.2791(2) 0.0756(6) Uani d . 1 . .
S S1 0.09806(7) 1.10145(4) 0.37655(5) 0.05019(17) Uani d D 1 . .
O O1A 0.1306(3) 1.20324(11) 0.37154(19) 0.0716(7) Uani d PD 0.886(4) A 1
O O1B 0.0214(17) 1.0640(10) 0.4755(10) 0.068(5) Uani d PD 0.114(4) A 2

loop_
_atom_site_aniso_label
_atom_site_aniso_U_11
_atom_site_aniso_U_22
_atom_site_aniso_U_33
_atom_site_aniso_U_12
_atom_site_aniso_U_13
_atom_site_aniso_U_23
C1 0.0440(10) 0.0426(10) 0.0387(9) -0.0069(8) 0.0070(7) 0.0010(8)
C2 0.0588(13) 0.0576(13) 0.0471(11) -0.0228(11) 0.0047(9) 0.0040(9)
C3 0.0425(11) 0.100(2) 0.0595(14) -0.0217(13) 0.0069(10) 0.0140(14)
C4 0.0384(10) 0.0930(19) 0.0505(12) 0.0062(11) 0.0108(9) 0.0122(12)
C5 0.0444(10) 0.0558(12) 0.0440(10) 0.0094(9) 0.0074(8) 0.0036(9)
C6 0.0354(9) 0.0394(10) 0.0362(9) -0.0009(7) 0.0050(7) 0.0030(7)
C7 0.0326(8) 0.0359(9) 0.0469(10) 0.0023(7) 0.0090(7) 0.0043(7)
C8 0.0413(10) 0.0369(9) 0.0491(10) 0.0044(8) 0.0153(8) 0.0038(8)
C9 0.0607(13) 0.0416(11) 0.0674(14) 0.0151(10) 0.0230(11) 0.0118(10)
C10 0.0512(12) 0.0671(15) 0.0618(13) 0.0193(11) 0.0109(10) 0.0222(11)
C11 0.0445(11) 0.0760(16) 0.0510(12) 0.0027(11) 0.0028(9) 0.0102(11)
C12 0.0416(10) 0.0466(11) 0.0512(11) -0.0019(9) 0.0072(8) 0.0018(9)
C13 0.0452(11) 0.0334(10) 0.0637(13) 0.0001(8) 0.0065(9) 0.0048(9)
C14 0.0633(14) 0.0438(12) 0.0713(14) 0.0045(10) 0.0071(11) 0.0160(10)
N1 0.0348(7) 0.0305(7) 0.0496(9) 0.0005(6) 0.0040(6) 0.0027(6)
O2 0.0546(10) 0.0521(10) 0.1130(15) -0.0162(8) -0.0019(9) 0.0240(9)
S1 0.0644(3) 0.0362(3) 0.0524(3) -0.0005(2) 0.0175(2) -0.0066(2)
O1A 0.1022(16) 0.0319(9) 0.0786(14) -0.0026(9) 0.0119(11) -0.0088(8)
O1B 0.084(11) 0.080(11) 0.045(8) 0.017(8) 0.020(7) -0.003(7)

loop_
_atom_type_symbol
_atom_type_description
_atom_type_scat_dispersion_real
_atom_type_scat_dispersion_imag
_atom_type_scat_source
C C 0.0033 0.0016 'International Tables Vol C Tables 4.2.6.8 and 6.1.1.4'
H H 0.0000 0.0000 'International Tables Vol C Tables 4.2.6.8 and 6.1.1.4'
N N 0.0061 0.0033 'International Tables Vol C Tables 4.2.6.8 and 6.1.1.4'
O O 0.0106 0.0060 'International Tables Vol C Tables 4.2.6.8 and 6.1.1.4'
S S 0.1246 0.1234 'International Tables Vol C Tables 4.2.6.8 and 6.1.1.4'

loop_
_geom_angle_atom_site_label_1
_geom_angle_atom_site_label_2
_geom_angle_atom_site_label_3
_geom_angle_site_symmetry_1
_geom_angle_site_symmetry_3
_geom_angle
_geom_angle_publ_flag
C2 C1 C6 . . 121.40(19) ?
C2 C1 S1 . . 120.45(17) ?
C6 C1 S1 . . 118.14(14) ?
C3 C2 C1 . . 119.0(2) ?
C3 C2 H2A . . 120.5 ?
C1 C2 H2A . . 120.5 ?
C2 C3 C4 . . 120.7(2) ?
C2 C3 H3A . . 119.6 ?
C4 C3 H3A . . 119.6 ?
C3 C4 C5 . . 120.3(2) ?
C3 C4 H4A . . 119.9 ?
C5 C4 H4A . . 119.9 ?
C4 C5 C6 . . 119.9(2) ?
C4 C5 H5A . . 120.0 ?
C6 C5 H5A . . 120.0 ?
C5 C6 C1 . . 118.67(17) ?
C5 C6 N1 . . 122.65(17) ?
C1 C6 N1 . . 118.40(16) ?
C12 C7 C8 . . 119.46(17) ?
C12 C7 N1 . . 122.58(17) ?
C8 C7 N1 . . 117.90(16) ?
C7 C8 C9 . . 121.0(2) ?
C7 C8 S1 . . 118.55(14) ?
C9 C8 S1 . . 120.37(16) ?
C10 C9 C8 . . 118.8(2) ?
C10 C9 H9A . . 120.6 ?
C8 C9 H9A . . 120.6 ?
C11 C10 C9 . . 120.4(2) ?
C11 C10 H10A . . 119.8 ?
C9 C10 H10A . . 119.8 ?
C10 C11 C12 . . 121.0(2) ?
C10 C11 H11A . . 119.5 ?
C12 C11 H11A . . 119.5 ?
C7 C12 C11 . . 119.3(2) ?
C7 C12 H12A . . 120.4 ?
C11 C12 H12A . . 120.4 ?
O2 C13 N1 . . 120.32(18) ?
O2 C13 C14 . . 121.16(19) ?
N1 C13 C14 . . 118.48(18) ?
C13 C14 H14A . . 109.5 ?
C13 C14 H14B . . 109.5 ?
H14A C14 H14B . . 109.5 ?
C13 C14 H14C . . 109.5 ?
H14A C14 H14C . . 109.5 ?
H14B C14 H14C . . 109.5 ?
C13 N1 C6 . . 124.75(15) ?
C13 N1 C7 . . 120.12(15) ?
C6 N1 C7 . . 115.08(14) ?
O1B S1 O1A . . 119.8(6) ?
O1B S1 C1 . . 116.2(6) ?
O1A S1 C1 . . 108.47(11) ?
O1B S1 C8 . . 105.4(6) ?
O1A S1 C8 . . 109.77(10) ?
C1 S1 C8 . . 93.87(9) ?

loop_
_geom_bond_atom_site_label_1
_geom_bond_atom_site_label_2
_geom_bond_site_symmetry_2
_geom_bond_distance
_geom_bond_publ_flag
C1 C2 . 1.387(3) ?
C1 C6 . 1.389(3) ?
C1 S1 . 1.778(2) ?
C2 C3 . 1.369(4) ?
C2 H2A . 0.9300 ?
C3 C4 . 1.380(4) ?
C3 H3A . 0.9300 ?
C4 C5 . 1.385(3) ?
C4 H4A . 0.9300 ?
C5 C6 . 1.388(3) ?
C5 H5A . 0.9300 ?
C6 N1 . 1.428(2) ?
C7 C12 . 1.384(3) ?
C7 C8 . 1.385(3) ?
C7 N1 . 1.436(2) ?
C8 C9 . 1.394(3) ?
C8 S1 . 1.786(2) ?
C9 C10 . 1.377(3) ?
C9 H9A . 0.9300 ?
C10 C11 . 1.371(3) ?
C10 H10A . 0.9300 ?
C11 C12 . 1.388(3) ?
C11 H11A . 0.9300 ?
C12 H12A . 0.9300 ?
C13 O2 . 1.209(2) ?
C13 N1 . 1.387(2) ?
C13 C14 . 1.500(3) ?
C14 H14A . 0.9600 ?
C14 H14B . 0.9600 ?
C14 H14C . 0.9600 ?
S1 O1B . 1.433(5) ?
S1 O1A . 1.4700(17) ?

loop_
_geom_hbond_atom_site_label_D
_geom_hbond_atom_site_label_H
_geom_hbond_atom_site_label_A
_geom_hbond_site_symmetry_A
_geom_hbond_distance_DH
_geom_hbond_distance_HA
_geom_hbond_distance_DA
_geom_hbond_angle_DHA
_geom_hbond_publ_flag
C5 H5A O1A 2_545 0.93 2.31 3.207(3) 163 yes

loop_
_geom_torsion_atom_site_label_1
_geom_torsion_atom_site_label_2
_geom_torsion_atom_site_label_3
_geom_torsion_atom_site_label_4
_geom_torsion_site_symmetry_1
_geom_torsion_site_symmetry_2
_geom_torsion_site_symmetry_3
_geom_torsion_site_symmetry_4
_geom_torsion
_geom_torsion_publ_flag
C6 C1 C2 C3 . . . . -1.4(3) ?
S1 C1 C2 C3 . . . . 177.45(17) ?
C1 C2 C3 C4 . . . . 0.2(3) ?
C2 C3 C4 C5 . . . . 1.7(3) ?
C3 C4 C5 C6 . . . . -2.3(3) ?
C4 C5 C6 C1 . . . . 1.1(3) ?
C4 C5 C6 N1 . . . . 174.92(18) ?
C2 C1 C6 C5 . . . . 0.8(3) ?
S1 C1 C6 C5 . . . . -178.09(14) ?
C2 C1 C6 N1 . . . . -173.37(17) ?
S1 C1 C6 N1 . . . . 7.8(2) ?
C12 C7 C8 C9 . . . . -0.4(3) ?
N1 C7 C8 C9 . . . . 177.03(17) ?
C12 C7 C8 S1 . . . . 176.25(15) ?
N1 C7 C8 S1 . . . . -6.3(2) ?
C7 C8 C9 C10 . . . . 0.9(3) ?
S1 C8 C9 C10 . . . . -175.71(16) ?
C8 C9 C10 C11 . . . . -0.2(3) ?
C9 C10 C11 C12 . . . . -1.0(3) ?
C8 C7 C12 C11 . . . . -0.8(3) ?
N1 C7 C12 C11 . . . . -178.08(18) ?
C10 C11 C12 C7 . . . . 1.5(3) ?
O2 C13 N1 C6 . . . . -175.9(2) ?
C14 C13 N1 C6 . . . . 6.2(3) ?
O2 C13 N1 C7 . . . . 6.8(3) ?
C14 C13 N1 C7 . . . . -171.17(19) ?
C5 C6 N1 C13 . . . . 54.0(3) ?
C1 C6 N1 C13 . . . . -132.1(2) ?
C5 C6 N1 C7 . . . . -128.52(19) ?
C1 C6 N1 C7 . . . . 45.4(2) ?
C12 C7 N1 C13 . . . . -51.1(3) ?
C8 C7 N1 C13 . . . . 131.6(2) ?
C12 C7 N1 C6 . . . . 131.29(19) ?
C8 C7 N1 C6 . . . . -46.0(2) ?
C2 C1 S1 O1B . . . . -116.3(7) ?
C6 C1 S1 O1B . . . . 62.6(7) ?
C2 C1 S1 O1A . . . . 22.1(2) ?
C6 C1 S1 O1A . . . . -159.03(15) ?
C2 C1 S1 C8 . . . . 134.44(17) ?
C6 C1 S1 C8 . . . . -46.70(16) ?
C7 C8 S1 O1B . . . . -72.4(6) ?
C9 C8 S1 O1B . . . . 104.2(6) ?
C7 C8 S1 O1A . . . . 157.27(16) ?
C9 C8 S1 O1A . . . . -26.1(2) ?
C7 C8 S1 C1 . . . . 46.07(16) ?
C9 C8 S1 C1 . . . . -137.28(17) ?
